data_1502165
loop_
_publ_author_name
'White, James D.'
'Shaw, Subrata'

_publ_section_title
;
 cis-2,5-Diaminobicyclo[2.2.2]octane, a new scaffold for asymmetric
 catalysis via salen-metal complexes.
;
_journal_issue 9
_journal_name_full 'Organic letters'
_journal_page_first 2488
_journal_page_last 2491
_journal_paper_doi 10.1021/ol2007378
_journal_volume 13
_journal_year 2011
_chemical_formula_sum 'C38 H54 N2 Ni O2'
_chemical_formula_weight 629.54
_chemical_name_systematic
;

 ?

;
_space_group_IT_number 15
_symmetry_cell_setting monoclinic
_symmetry_space_group_name_Hall '-C 2yc'
_symmetry_space_group_name_H-M 'C 1 2/c 1'
_atom_sites_solution_hydrogens geom
_atom_sites_solution_primary direct
_atom_sites_solution_secondary difmap
_audit_creation_method SHELXLTL
_cell_angle_alpha 90.00
_cell_angle_beta 107.415(3)
_cell_angle_gamma 90.00
_cell_formula_units_Z 4
_cell_length_a 16.768(3)
_cell_length_b 20.434(3)
_cell_length_c 11.1052(18)
_cell_measurement_reflns_used 2887
_cell_measurement_temperature 173(2)
_cell_measurement_theta_max 27.27
_cell_measurement_theta_min 2.20
_cell_volume 3630.6(10)
_computing_cell_refinement 'Bruker SAINT'
_computing_data_collection 'Bruker SMART'
_computing_data_reduction 'Bruker SAINT'
_computing_molecular_graphics 'Bruker SHELXTL'
_computing_publication_material 'Bruker SHELXTL'
_computing_structure_refinement 'Bruker SHELXTL'
_computing_structure_solution 'Bruker SHELXTL'
_diffrn_ambient_temperature 173(2)
_diffrn_measured_fraction_theta_full 1.000
_diffrn_measured_fraction_theta_max 1.000
_diffrn_measurement_device_type 'CCD area detector Bruker Apex'
_diffrn_measurement_method 'phi and omega scans'
_diffrn_radiation_monochromator graphite
_diffrn_radiation_source 'fine-focus sealed tube'
_diffrn_radiation_type MoK\a
_diffrn_radiation_wavelength 0.71073
_diffrn_reflns_av_R_equivalents 0.0608
_diffrn_reflns_av_sigmaI/netI 0.0527
_diffrn_reflns_limit_h_max 21
_diffrn_reflns_limit_h_min -21
_diffrn_reflns_limit_k_max 26
_diffrn_reflns_limit_k_min -26
_diffrn_reflns_limit_l_max 14
_diffrn_reflns_limit_l_min -14
_diffrn_reflns_number 17667
_diffrn_reflns_theta_full 27.00
_diffrn_reflns_theta_max 27.00
_diffrn_reflns_theta_min 1.62
_exptl_absorpt_coefficient_mu 0.567
_exptl_absorpt_correction_T_max 0.9777
_exptl_absorpt_correction_T_min 0.7845
_exptl_absorpt_correction_type multi-scan
_exptl_absorpt_process_details SADABS
_exptl_crystal_colour orange
_exptl_crystal_density_diffrn 1.152
_exptl_crystal_density_method 'not measured'
_exptl_crystal_description needle
_exptl_crystal_F_000 1360
_exptl_crystal_size_max 0.45
_exptl_crystal_size_mid 0.05
_exptl_crystal_size_min 0.04
_refine_diff_density_max 0.481
_refine_diff_density_min -0.229
_refine_diff_density_rms 0.065
_refine_ls_extinction_method none
_refine_ls_goodness_of_fit_ref 1.088
_refine_ls_hydrogen_treatment constr
_refine_ls_matrix_type full
_refine_ls_number_parameters 222
_refine_ls_number_reflns 3959
_refine_ls_number_restraints 6
_refine_ls_restrained_S_all 1.088
_refine_ls_R_factor_all 0.0641
_refine_ls_R_factor_gt 0.0487
_refine_ls_shift/su_max 0.001
_refine_ls_shift/su_mean 0.000
_refine_ls_structure_factor_coef Fsqd
_refine_ls_weighting_details 'calc w=1/[\s^2^(Fo^2^)+(0.0526P)^2^+1.6274P] where P=(Fo^2^+2Fc^2^)/3'
_refine_ls_weighting_scheme calc
_refine_ls_wR_factor_gt 0.1085
_refine_ls_wR_factor_ref 0.1161
_reflns_number_gt 3235
_reflns_number_total 3959
_reflns_threshold_expression >2sigma(I)
_cod_data_source_file ol2007378_si_005.cif
_cod_data_source_block jw31
_cod_depositor_comments
;
The following automatic conversions were performed:

'_symmetry_cell_setting' value 'Monoclinic' changed to 'monoclinic'
according to /home/saulius/struct/CIF-dictionaries/cif_core.dic
dictionary named 'cif_core.dic' version 2.4.1 from 2010-06-29.

Automatic conversion script
Id: cif_fix_values 1715 2011-07-08 13:25:40Z adriana 
;
_cod_original_cell_volume 3630.7(10)
_cod_original_sg_symbol_H-M C2/c
_cod_database_code 1502165

loop_
_symmetry_equiv_pos_as_xyz
'x, y, z'
'-x, y, -z+1/2'
'x+1/2, y+1/2, z'
'-x+1/2, y+1/2, -z+1/2'
'-x, -y, -z'
'x, -y, z-1/2'
'-x+1/2, -y+1/2, -z'
'x+1/2, -y+1/2, z-1/2'

loop_
_atom_site_label
_atom_site_type_symbol
_atom_site_fract_x
_atom_site_fract_y
_atom_site_fract_z
_atom_site_U_iso_or_equiv
_atom_site_adp_type
_atom_site_occupancy
_atom_site_symmetry_multiplicity
_atom_site_calc_flag
_atom_site_refinement_flags
_atom_site_disorder_assembly
_atom_site_disorder_group
Ni1 Ni 0.0000 0.493940(18) 0.2500 0.01834(13) Uani 1 2 d S . .
O1 O 0.05865(10) 0.42512(7) 0.20625(16) 0.0251(4) Uani 1 1 d . . .
N1 N 0.03552(11) 0.55545(9) 0.14933(18) 0.0204(4) Uani 1 1 d . . .
C1 C 0.09044(14) 0.54213(11) 0.0918(2) 0.0219(5) Uani 1 1 d . . .
H1A H 0.0978 0.5743 0.0342 0.026 Uiso 1 1 calc R . .
C2 C 0.14123(14) 0.48483(11) 0.1047(2) 0.0222(5) Uani 1 1 d . . .
C3 C 0.12532(13) 0.42882(11) 0.1672(2) 0.0213(5) Uani 1 1 d . . .
C4 C 0.18283(14) 0.37534(11) 0.1853(2) 0.0234(5) Uani 1 1 d . . .
C5 C 0.25049(14) 0.38234(11) 0.1384(2) 0.0256(5) Uani 1 1 d . . .
H5A H 0.2895 0.3474 0.1524 0.031 Uiso 1 1 calc R . .
C6 C 0.26559(14) 0.43724(11) 0.0720(2) 0.0254(5) Uani 1 1 d . A .
C7 C 0.20964(14) 0.48776(11) 0.0557(2) 0.0246(5) Uani 1 1 d . . .
H7A H 0.2171 0.5256 0.0104 0.029 Uiso 1 1 calc R . .
C8 C 0.16960(15) 0.31287(11) 0.2542(2) 0.0258(5) Uani 1 1 d . . .
C9 C 0.24142(16) 0.26393(13) 0.2705(3) 0.0384(7) Uani 1 1 d . . .
H9A H 0.2463 0.2521 0.1875 0.058 Uiso 1 1 calc R . .
H9B H 0.2301 0.2245 0.3130 0.058 Uiso 1 1 calc R . .
H9C H 0.2938 0.2839 0.3215 0.058 Uiso 1 1 calc R . .
C10 C 0.16439(18) 0.32989(13) 0.3866(3) 0.0366(6) Uani 1 1 d . . .
H10A H 0.2162 0.3515 0.4352 0.055 Uiso 1 1 calc R . .
H10B H 0.1567 0.2897 0.4299 0.055 Uiso 1 1 calc R . .
H10C H 0.1170 0.3593 0.3790 0.055 Uiso 1 1 calc R . .
C11 C 0.08867(15) 0.27876(12) 0.1787(3) 0.0312(6) Uani 1 1 d . . .
H11A H 0.0919 0.2679 0.0943 0.047 Uiso 1 1 calc R . .
H11B H 0.0411 0.3080 0.1712 0.047 Uiso 1 1 calc R . .
H11C H 0.0813 0.2385 0.2222 0.047 Uiso 1 1 calc R . .
C12 C 0.33994(15) 0.44020(13) 0.0185(3) 0.0335(6) Uani 1 1 d D . .
C13 C 0.3441(4) 0.5036(3) -0.0501(6) 0.0392(13) Uani 0.50 1 d PD A 1
H13A H 0.3091 0.5001 -0.1380 0.059 Uiso 0.50 1 calc PR A 1
H13B H 0.4021 0.5121 -0.0479 0.059 Uiso 0.50 1 calc PR A 1
H13C H 0.3240 0.5397 -0.0089 0.059 Uiso 0.50 1 calc PR A 1
C14 C 0.4199(3) 0.4319(3) 0.1293(7) 0.0488(16) Uani 0.50 1 d PD A 1
H14A H 0.4277 0.3856 0.1526 0.073 Uiso 0.50 1 calc PR A 1
H14B H 0.4152 0.4574 0.2017 0.073 Uiso 0.50 1 calc PR A 1
H14C H 0.4680 0.4475 0.1045 0.073 Uiso 0.50 1 calc PR A 1
C15 C 0.3319(4) 0.3819(3) -0.0741(7) 0.0558(19) Uani 0.50 1 d PD A 1
H15A H 0.2876 0.3524 -0.0664 0.084 Uiso 0.50 1 calc PR A 1
H15B H 0.3850 0.3581 -0.0535 0.084 Uiso 0.50 1 calc PR A 1
H15C H 0.3179 0.3985 -0.1607 0.084 Uiso 0.50 1 calc PR A 1
C13A C 0.3891(5) 0.5040(3) 0.0646(11) 0.078(3) Uani 0.50 1 d PD A 2
H13D H 0.4110 0.5035 0.1569 0.117 Uiso 0.50 1 calc PR A 2
H13E H 0.3518 0.5417 0.0377 0.117 Uiso 0.50 1 calc PR A 2
H13F H 0.4356 0.5074 0.0285 0.117 Uiso 0.50 1 calc PR A 2
C14A C 0.3062(5) 0.4409(6) -0.1253(7) 0.093(3) Uani 0.50 1 d PD A 2
H14D H 0.2755 0.4003 -0.1547 0.139 Uiso 0.50 1 calc PR A 2
H14E H 0.3528 0.4446 -0.1610 0.139 Uiso 0.50 1 calc PR A 2
H14F H 0.2686 0.4784 -0.1525 0.139 Uiso 0.50 1 calc PR A 2
C15A C 0.4014(4) 0.3849(4) 0.0594(8) 0.0573(19) Uani 0.50 1 d PD A 2
H15D H 0.3732 0.3433 0.0303 0.086 Uiso 0.50 1 calc PR A 2
H15E H 0.4236 0.3845 0.1517 0.086 Uiso 0.50 1 calc PR A 2
H15F H 0.4474 0.3909 0.0230 0.086 Uiso 0.50 1 calc PR A 2
C16 C 0.00641(13) 0.62502(10) 0.1286(2) 0.0217(5) Uani 1 1 d . . .
H16A H 0.0059 0.6389 0.0420 0.026 Uiso 1 1 calc R . .
C17 C 0.07064(14) 0.66664(11) 0.2262(2) 0.0242(5) Uani 1 1 d . . .
H17A H 0.1254 0.6665 0.2075 0.029 Uiso 1 1 calc R . .
C18 C 0.03740(15) 0.73678(11) 0.2227(3) 0.0318(6) Uani 1 1 d . . .
H18A H 0.0193 0.7531 0.1347 0.038 Uiso 1 1 calc R . .
H18B H 0.0820 0.7660 0.2734 0.038 Uiso 1 1 calc R . .
C19 C 0.08072(13) 0.63700(11) 0.3562(2) 0.0240(5) Uani 1 1 d . . .
H19A H 0.1129 0.6672 0.4228 0.029 Uiso 1 1 calc R . .
H19B H 0.1117 0.5952 0.3648 0.029 Uiso 1 1 calc R . .

loop_
_atom_site_aniso_label
_atom_site_aniso_U_11
_atom_site_aniso_U_22
_atom_site_aniso_U_33
_atom_site_aniso_U_23
_atom_site_aniso_U_13
_atom_site_aniso_U_12
Ni1 0.0155(2) 0.0173(2) 0.0236(2) 0.000 0.00800(17) 0.000
O1 0.0224(8) 0.0222(8) 0.0361(10) 0.0033(7) 0.0170(8) 0.0027(6)
N1 0.0162(9) 0.0197(9) 0.0246(11) -0.0008(8) 0.0049(8) 0.0005(7)
C1 0.0214(11) 0.0229(11) 0.0217(13) 0.0017(9) 0.0070(10) -0.0017(9)
C2 0.0171(11) 0.0238(11) 0.0262(13) -0.0004(9) 0.0071(10) 0.0009(9)
C3 0.0174(11) 0.0239(11) 0.0235(13) -0.0028(9) 0.0073(10) -0.0009(9)
C4 0.0221(12) 0.0228(11) 0.0254(13) -0.0016(9) 0.0071(10) 0.0028(9)
C5 0.0188(11) 0.0281(12) 0.0298(14) -0.0021(10) 0.0071(10) 0.0044(9)
C6 0.0194(11) 0.0300(12) 0.0292(14) -0.0031(10) 0.0109(10) -0.0004(9)
C7 0.0218(12) 0.0255(12) 0.0294(13) -0.0005(10) 0.0122(10) -0.0020(9)
C8 0.0252(12) 0.0239(12) 0.0302(14) 0.0029(10) 0.0110(11) 0.0054(9)
C9 0.0370(15) 0.0330(14) 0.0494(19) 0.0121(13) 0.0194(14) 0.0134(12)
C10 0.0431(16) 0.0357(14) 0.0307(16) 0.0046(12) 0.0106(13) 0.0059(12)
C11 0.0320(14) 0.0248(12) 0.0392(16) 0.0036(11) 0.0140(12) 0.0017(10)
C12 0.0228(13) 0.0381(14) 0.0449(17) 0.0023(12) 0.0185(12) 0.0036(11)
C13 0.029(3) 0.050(3) 0.048(4) 0.005(3) 0.026(3) 0.001(3)
C14 0.017(3) 0.062(4) 0.070(5) 0.009(4) 0.018(3) 0.002(3)
C15 0.052(4) 0.058(4) 0.079(5) -0.028(4) 0.052(4) -0.010(3)
C13A 0.050(4) 0.062(5) 0.144(9) -0.018(5) 0.062(6) -0.021(4)
C14A 0.056(5) 0.188(11) 0.050(5) 0.034(6) 0.040(4) 0.049(6)
C15A 0.040(4) 0.072(5) 0.073(5) 0.018(4) 0.038(4) 0.022(3)
C16 0.0198(11) 0.0208(11) 0.0255(13) 0.0060(9) 0.0080(10) 0.0028(9)
C17 0.0168(11) 0.0207(11) 0.0367(15) 0.0000(10) 0.0104(10) -0.0012(9)
C18 0.0279(14) 0.0193(12) 0.0517(18) 0.0009(11) 0.0170(13) -0.0012(9)
C19 0.0145(11) 0.0249(11) 0.0314(14) -0.0042(10) 0.0050(10) -0.0049(9)

loop_
_atom_type_symbol
_atom_type_description
_atom_type_scat_dispersion_real
_atom_type_scat_dispersion_imag
_atom_type_scat_source
C C 0.0033 0.0016 'International Tables Vol C Tables 4.2.6.8 and 6.1.1.4'
H H 0.0000 0.0000 'International Tables Vol C Tables 4.2.6.8 and 6.1.1.4'
N N 0.0061 0.0033 'International Tables Vol C Tables 4.2.6.8 and 6.1.1.4'
O O 0.0106 0.0060 'International Tables Vol C Tables 4.2.6.8 and 6.1.1.4'
Ni Ni 0.3393 1.1124 'International Tables Vol C Tables 4.2.6.8 and 6.1.1.4'

loop_
_geom_angle_atom_site_label_1
_geom_angle_atom_site_label_2
_geom_angle_atom_site_label_3
_geom_angle
_geom_angle_site_symmetry_1
_geom_angle_site_symmetry_3
O1 Ni1 O1 81.90(9) 2 .
O1 Ni1 N1 160.01(8) 2 .
O1 Ni1 N1 93.63(7) . .
O1 Ni1 N1 93.63(7) 2 2
O1 Ni1 N1 160.01(8) . 2
N1 Ni1 N1 96.78(11) . 2
C3 O1 Ni1 127.54(14) . .
C1 N1 C16 111.73(18) . .
C1 N1 Ni1 123.15(15) . .
C16 N1 Ni1 125.10(14) . .
N1 C1 C2 127.7(2) . .
N1 C1 H1A 116.1 . .
C2 C1 H1A 116.1 . .
C3 C2 C7 121.4(2) . .
C3 C2 C1 121.4(2) . .
C7 C2 C1 117.1(2) . .
O1 C3 C2 121.0(2) . .
O1 C3 C4 120.8(2) . .
C2 C3 C4 118.2(2) . .
C5 C4 C3 117.4(2) . .
C5 C4 C8 121.8(2) . .
C3 C4 C8 120.79(19) . .
C4 C5 C6 125.0(2) . .
C4 C5 H5A 117.5 . .
C6 C5 H5A 117.5 . .
C7 C6 C5 116.5(2) . .
C7 C6 C12 121.5(2) . .
C5 C6 C12 122.0(2) . .
C6 C7 C2 121.4(2) . .
C6 C7 H7A 119.3 . .
C2 C7 H7A 119.3 . .
C11 C8 C9 107.7(2) . .
C11 C8 C4 109.9(2) . .
C9 C8 C4 112.00(19) . .
C11 C8 C10 109.4(2) . .
C9 C8 C10 107.6(2) . .
C4 C8 C10 110.25(19) . .
C8 C9 H9A 109.5 . .
C8 C9 H9B 109.5 . .
H9A C9 H9B 109.5 . .
C8 C9 H9C 109.5 . .
H9A C9 H9C 109.5 . .
H9B C9 H9C 109.5 . .
C8 C10 H10A 109.5 . .
C8 C10 H10B 109.5 . .
H10A C10 H10B 109.5 . .
C8 C10 H10C 109.5 . .
H10A C10 H10C 109.5 . .
H10B C10 H10C 109.5 . .
C8 C11 H11A 109.5 . .
C8 C11 H11B 109.5 . .
H11A C11 H11B 109.5 . .
C8 C11 H11C 109.5 . .
H11A C11 H11C 109.5 . .
H11B C11 H11C 109.5 . .
C13 C12 C15A 131.6(4) . .
C13 C12 C14A 61.6(5) . .
C15A C12 C14A 109.3(5) . .
C13 C12 C14 109.7(4) . .
C15A C12 C14 47.1(4) . .
C14A C12 C14 143.3(4) . .
C13 C12 C6 113.2(3) . .
C15A C12 C6 114.5(3) . .
C14A C12 C6 108.4(3) . .
C14 C12 C6 107.5(3) . .
C13 C12 C15 109.3(4) . .
C15A C12 C15 62.6(4) . .
C14A C12 C15 51.9(5) . .
C14 C12 C15 109.2(4) . .
C6 C12 C15 107.9(3) . .
C13 C12 C13A 49.1(4) . .
C15A C12 C13A 106.5(5) . .
C14A C12 C13A 109.4(6) . .
C14 C12 C13A 64.9(5) . .
C6 C12 C13A 108.6(3) . .
C15 C12 C13A 143.0(4) . .
C12 C13 H13A 109.5 . .
C12 C13 H13B 109.5 . .
H13A C13 H13B 109.5 . .
C12 C13 H13C 109.5 . .
H13A C13 H13C 109.5 . .
H13B C13 H13C 109.5 . .
C12 C14 H14A 109.5 . .
C12 C14 H14B 109.5 . .
H14A C14 H14B 109.5 . .
C12 C14 H14C 109.5 . .
H14A C14 H14C 109.5 . .
H14B C14 H14C 109.5 . .
C12 C15 H15A 109.5 . .
C12 C15 H15B 109.5 . .
H15A C15 H15B 109.5 . .
C12 C15 H15C 109.5 . .
H15A C15 H15C 109.5 . .
H15B C15 H15C 109.5 . .
C12 C13A H13D 109.5 . .
C12 C13A H13E 109.5 . .
H13D C13A H13E 109.5 . .
C12 C13A H13F 109.5 . .
H13D C13A H13F 109.5 . .
H13E C13A H13F 109.5 . .
C12 C14A H14D 109.5 . .
C12 C14A H14E 109.5 . .
H14D C14A H14E 109.5 . .
C12 C14A H14F 109.5 . .
H14D C14A H14F 109.5 . .
H14E C14A H14F 109.5 . .
C12 C15A H15D 109.5 . .
C12 C15A H15E 109.5 . .
H15D C15A H15E 109.5 . .
C12 C15A H15F 109.5 . .
H15D C15A H15F 109.5 . .
H15E C15A H15F 109.5 . .
N1 C16 C17 106.84(18) . .
N1 C16 C19 114.23(17) . 2
C17 C16 C19 108.84(18) . 2
N1 C16 H16A 108.9 . .
C17 C16 H16A 108.9 . .
C19 C16 H16A 108.9 2 .
C19 C17 C16 107.63(18) . .
C19 C17 C18 109.3(2) . .
C16 C17 C18 109.1(2) . .
C19 C17 H17A 110.3 . .
C16 C17 H17A 110.3 . .
C18 C17 H17A 110.3 . .
C17 C18 C18 108.73(13) . 2
C17 C18 H18A 109.9 . .
C18 C18 H18A 109.9 2 .
C17 C18 H18B 109.9 . .
C18 C18 H18B 109.9 2 .
H18A C18 H18B 108.3 . .
C17 C19 C16 109.05(19) . 2
C17 C19 H19A 109.9 . .
C16 C19 H19A 109.9 2 .
C17 C19 H19B 109.9 . .
C16 C19 H19B 109.9 2 .
H19A C19 H19B 108.3 . .

loop_
_geom_bond_atom_site_label_1
_geom_bond_atom_site_label_2
_geom_bond_distance
_geom_bond_site_symmetry_2
Ni1 O1 1.8620(15) 2
Ni1 O1 1.8620(15) .
Ni1 N1 1.8929(18) .
Ni1 N1 1.8929(18) 2
O1 C3 1.317(3) .
N1 C1 1.297(3) .
N1 C16 1.498(3) .
C1 C2 1.430(3) .
C1 H1A 0.9500 .
C2 C3 1.405(3) .
C2 C7 1.410(3) .
C3 C4 1.431(3) .
C4 C5 1.390(3) .
C4 C8 1.539(3) .
C5 C6 1.407(3) .
C5 H5A 0.9500 .
C6 C7 1.370(3) .
C6 C12 1.535(3) .
C7 H7A 0.9500 .
C8 C11 1.533(3) .
C8 C9 1.534(3) .
C8 C10 1.538(3) .
C9 H9A 0.9800 .
C9 H9B 0.9800 .
C9 H9C 0.9800 .
C10 H10A 0.9800 .
C10 H10B 0.9800 .
C10 H10C 0.9800 .
C11 H11A 0.9800 .
C11 H11B 0.9800 .
C11 H11C 0.9800 .
C12 C13 1.515(6) .
C12 C15A 1.505(6) .
C12 C14A 1.526(7) .
C12 C14 1.535(6) .
C12 C15 1.552(6) .
C12 C13A 1.546(7) .
C13 H13A 0.9800 .
C13 H13B 0.9800 .
C13 H13C 0.9800 .
C14 H14A 0.9800 .
C14 H14B 0.9800 .
C14 H14C 0.9800 .
C15 H15A 0.9800 .
C15 H15B 0.9800 .
C15 H15C 0.9800 .
C13A H13D 0.9800 .
C13A H13E 0.9800 .
C13A H13F 0.9800 .
C14A H14D 0.9800 .
C14A H14E 0.9800 .
C14A H14F 0.9800 .
C15A H15D 0.9800 .
C15A H15E 0.9800 .
C15A H15F 0.9800 .
C16 C17 1.536(3) .
C16 C19 1.540(3) 2
C16 H16A 1.0000 .
C17 C19 1.528(3) .
C17 C18 1.534(3) .
C17 H17A 1.0000 .
C18 C18 1.548(5) 2
C18 H18A 0.9900 .
C18 H18B 0.9900 .
C19 C16 1.540(3) 2
C19 H19A 0.9900 .
C19 H19B 0.9900 .

loop_
_geom_torsion_atom_site_label_1
_geom_torsion_atom_site_label_2
_geom_torsion_atom_site_label_3
_geom_torsion_atom_site_label_4
_geom_torsion
_geom_torsion_site_symmetry_1
_geom_torsion_site_symmetry_4
O1 Ni1 O1 C3 -175.0(2) 2 .
N1 Ni1 O1 C3 24.6(2) . .
N1 Ni1 O1 C3 -96.8(3) 2 .
O1 Ni1 N1 C1 -82.9(3) 2 .
O1 Ni1 N1 C1 -6.67(19) . .
N1 Ni1 N1 C1 156.2(2) 2 .
O1 Ni1 N1 C16 98.9(2) 2 .
O1 Ni1 N1 C16 175.04(17) . .
N1 Ni1 N1 C16 -22.05(14) 2 .
C16 N1 C1 C2 169.7(2) . .
Ni1 N1 C1 C2 -8.8(3) . .
N1 C1 C2 C3 12.4(4) . .
N1 C1 C2 C7 -165.5(2) . .
Ni1 O1 C3 C2 -26.7(3) . .
Ni1 O1 C3 C4 154.40(17) . .
C7 C2 C3 O1 -176.1(2) . .
C1 C2 C3 O1 6.0(4) . .
C7 C2 C3 C4 2.8(3) . .
C1 C2 C3 C4 -175.0(2) . .
O1 C3 C4 C5 178.4(2) . .
C2 C3 C4 C5 -0.6(3) . .
O1 C3 C4 C8 -1.8(3) . .
C2 C3 C4 C8 179.3(2) . .
C3 C4 C5 C6 -1.7(4) . .
C8 C4 C5 C6 178.5(2) . .
C4 C5 C6 C7 1.6(4) . .
C4 C5 C6 C12 -177.5(2) . .
C5 C6 C7 C2 0.8(4) . .
C12 C6 C7 C2 179.8(2) . .
C3 C2 C7 C6 -3.0(4) . .
C1 C2 C7 C6 174.9(2) . .
C5 C4 C8 C11 -116.0(2) . .
C3 C4 C8 C11 64.1(3) . .
C5 C4 C8 C9 3.6(3) . .
C3 C4 C8 C9 -176.3(2) . .
C5 C4 C8 C10 123.3(2) . .
C3 C4 C8 C10 -56.6(3) . .
C7 C6 C12 C13 0.8(4) . .
C5 C6 C12 C13 179.7(4) . .
C7 C6 C12 C15A 172.2(4) . .
C5 C6 C12 C15A -8.8(5) . .
C7 C6 C12 C14A -65.5(6) . .
C5 C6 C12 C14A 113.5(5) . .
C7 C6 C12 C14 122.0(4) . .
C5 C6 C12 C14 -59.0(4) . .
C7 C6 C12 C15 -120.3(4) . .
C5 C6 C12 C15 58.6(4) . .
C7 C6 C12 C13A 53.3(5) . .
C5 C6 C12 C13A -127.7(5) . .
C1 N1 C16 C17 -83.9(2) . .
Ni1 N1 C16 C17 94.60(19) . .
C1 N1 C16 C19 155.7(2) . 2
Ni1 N1 C16 C19 -25.8(3) . 2
N1 C16 C17 C19 -53.1(2) . .
C19 C16 C17 C19 70.7(2) 2 .
N1 C16 C17 C18 -171.59(18) . .
C19 C16 C17 C18 -47.8(2) 2 .
C19 C17 C18 C18 -47.6(3) . 2
C16 C17 C18 C18 69.9(3) . 2
C16 C17 C19 C16 -48.4(2) . 2
C18 C17 C19 C16 69.9(2) . 2
